data_7048233
loop_
_publ_author_name
'Schulz, Axel'
'Thomas, Max'
'Villinger, Alexander'

_publ_section_title
;
 Tetrazastannoles versus distannadiazanes - a question of the tin(ii)
 source.
;
_journal_issue 1
_journal_name_full 'Dalton transactions (Cambridge, England : 2003)'
_journal_page_first 125
_journal_page_last 132
_journal_paper_doi 10.1039/c8dt04295k
_journal_volume 48
_journal_year 2018
_chemical_formula_moiety 'C88 H136 N4 Sn2'
_chemical_formula_sum 'C88 H136 N4 Sn2'
_chemical_formula_weight 1487.38
_space_group_crystal_system triclinic
_space_group_IT_number 2
_space_group_name_Hall '-P 1'
_space_group_name_H-M_alt 'P -1'
_symmetry_space_group_name_Hall '-P 1'
_symmetry_space_group_name_H-M 'P -1'
_atom_sites_solution_hydrogens geom
_audit_creation_method SHELXL-2014/7
_audit_update_record
;
2018-10-11 deposited with the CCDC.
2018-11-19 downloaded from the CCDC.
;
_cell_angle_alpha 63.076(2)
_cell_angle_beta 61.675(2)
_cell_angle_gamma 61.851(2)
_cell_formula_units_Z 1
_cell_length_a 13.6085(7)
_cell_length_b 14.1601(7)
_cell_length_c 14.2919(5)
_cell_measurement_reflns_used 9986
_cell_measurement_temperature 123(2)
_cell_measurement_theta_max 30.69
_cell_measurement_theta_min 2.85
_cell_volume 2042.42(17)
_computing_cell_refinement 'Bruker Apex V7.51A'
_computing_data_collection 'Bruker Apex V7.51A'
_computing_data_reduction 'Bruker SAINT'
_computing_molecular_graphics 'ORTEP-3v2.01 (Farrugia, 1997)'
_computing_publication_material 'SHELXL-2014/7 (Sheldrick, 2014)'
_computing_structure_refinement 'SHELXL-2014/7 (Sheldrick, 2014)'
_computing_structure_solution 'Bruker SHELXTL'
_diffrn_ambient_temperature 123(2)
_diffrn_measured_fraction_theta_full 0.999
_diffrn_measured_fraction_theta_max 0.999
_diffrn_measurement_device_type 'Bruker D8 QUEST diffractometer'
_diffrn_measurement_method 'phi and omega scans'
_diffrn_radiation_type MoK\a
_diffrn_radiation_wavelength 0.71073
_diffrn_reflns_av_R_equivalents 0.1047
_diffrn_reflns_av_unetI/netI 0.0670
_diffrn_reflns_Laue_measured_fraction_full 0.999
_diffrn_reflns_Laue_measured_fraction_max 0.999
_diffrn_reflns_limit_h_max 19
_diffrn_reflns_limit_h_min -19
_diffrn_reflns_limit_k_max 20
_diffrn_reflns_limit_k_min -20
_diffrn_reflns_limit_l_max 20
_diffrn_reflns_limit_l_min -20
_diffrn_reflns_number 116559
_diffrn_reflns_point_group_measured_fraction_full 0.999
_diffrn_reflns_point_group_measured_fraction_max 0.999
_diffrn_reflns_theta_full 25.242
_diffrn_reflns_theta_max 30.999
_diffrn_reflns_theta_min 2.737
_diffrn_source 'microfocus sealed tube'
_exptl_absorpt_coefficient_mu 0.656
_exptl_absorpt_correction_T_max 0.7463
_exptl_absorpt_correction_T_min 0.6983
_exptl_absorpt_correction_type multi-scan
_exptl_absorpt_process_details '(SADABS; Sheldrick, 2014)'
_exptl_crystal_colour colourless
_exptl_crystal_density_diffrn 1.209
_exptl_crystal_description block
_exptl_crystal_F_000 792
_exptl_crystal_size_max 0.120
_exptl_crystal_size_mid 0.100
_exptl_crystal_size_min 0.070
_refine_diff_density_max 1.571
_refine_diff_density_min -1.258
_refine_diff_density_rms 0.117
_refine_ls_extinction_method none
_refine_ls_goodness_of_fit_ref 1.038
_refine_ls_hydrogen_treatment constr
_refine_ls_matrix_type full
_refine_ls_number_parameters 465
_refine_ls_number_reflns 13032
_refine_ls_number_restraints 57
_refine_ls_restrained_S_all 1.076
_refine_ls_R_factor_all 0.0689
_refine_ls_R_factor_gt 0.0405
_refine_ls_shift/su_max 0.003
_refine_ls_shift/su_mean 0.000
_refine_ls_structure_factor_coef Fsqd
_refine_ls_weighting_details 'w=1/[\s^2^(Fo^2^)+(0.0218P)^2^+2.1143P] where P=(Fo^2^+2Fc^2^)/3'
_refine_ls_weighting_scheme calc
_refine_ls_wR_factor_gt 0.0669
_refine_ls_wR_factor_ref 0.0756
_reflns_Friedel_coverage 0.000
_reflns_number_gt 10194
_reflns_number_total 13032
_reflns_threshold_expression 'I > 2\s(I)'
_cod_data_source_file c8dt04295k2.cif
_cod_data_source_block mt276
_cod_depositor_comments 'Adding full bibliography for 7048230--7048236.cif.'
_cod_database_code 7048233
_shelx_shelxl_version_number 2014/7
_shelx_space_group_comment
;
The symmetry employed for this shelxl refinement is uniquely defined
by the following loop, which should always be used as a source of
symmetry information in preference to the above space-group names.
They are only intended as comments.
;
_shelx_estimated_absorpt_t_min 0.925
_shelx_estimated_absorpt_t_max 0.956

loop_
_space_group_symop_operation_xyz
'x, y, z'
'-x, -y, -z'

loop_
_atom_site_label
_atom_site_type_symbol
_atom_site_fract_x
_atom_site_fract_y
_atom_site_fract_z
_atom_site_U_iso_or_equiv
_atom_site_adp_type
_atom_site_occupancy
_atom_site_site_symmetry_order
_atom_site_calc_flag
_atom_site_refinement_flags_posn
_atom_site_refinement_flags_adp
_atom_site_refinement_flags_occupancy
_atom_site_disorder_assembly
_atom_site_disorder_group
Sn1 Sn 1.13557(2) 0.47920(2) 0.42962(2) 0.00981(4) Uani 1 1 d . . . . .
N1A N 0.9751(5) 0.6102(3) 0.4662(5) 0.0110(7) Uani 0.743(5) 1 d D . P A 1
C1A C 0.9624(3) 0.7231(3) 0.4040(3) 0.0120(4) Uiso 0.743(5) 1 d D . P A 1
C2A C 0.9274(4) 0.8069(3) 0.4499(3) 0.0133(4) Uiso 0.743(5) 1 d D . P A 1
H2A H 0.9099 0.7869 0.5278 0.016 Uiso 0.743(5) 1 calc R U P A 1
C3A C 0.9168(3) 0.9181(3) 0.3881(3) 0.0149(5) Uiso 0.743(5) 1 d D . P A 1
H3A H 0.8928 0.9711 0.4246 0.018 Uiso 0.743(5) 1 calc R U P A 1
C4A C 0.9407(3) 0.9537(2) 0.2724(2) 0.0125(5) Uiso 0.743(5) 1 d D . P A 1
C5A C 0.9696(3) 0.8730(2) 0.2253(2) 0.0135(5) Uiso 0.743(5) 1 d D . P A 1
H5A H 0.9851 0.8936 0.1477 0.016 Uiso 0.743(5) 1 calc R U P A 1
C6A C 0.9760(3) 0.7627(3) 0.2897(3) 0.0157(5) Uiso 0.743(5) 1 d D . P A 1
H6A H 0.9903 0.7117 0.2552 0.019 Uiso 0.743(5) 1 calc R U P A 1
N2A N 0.9369(3) 1.0643(2) 0.2092(2) 0.0215(7) Uani 0.743(5) 1 d D . P A 1
C7A C 0.8497(14) 1.1540(6) 0.2577(7) 0.0262(10) Uani 0.743(5) 1 d D . P A 1
H7A H 0.7703 1.1555 0.2746 0.039 Uiso 0.743(5) 1 calc R U P A 1
H7B H 0.8599 1.2257 0.2049 0.039 Uiso 0.743(5) 1 calc R U P A 1
H7C H 0.8598 1.1414 0.3264 0.039 Uiso 0.743(5) 1 calc R U P A 1
C8A C 0.9707(11) 1.0940(7) 0.0902(5) 0.0299(10) Uani 0.743(5) 1 d D . P A 1
H8A H 1.0463 1.0391 0.0620 0.045 Uiso 0.743(5) 1 calc R U P A 1
H8B H 0.9787 1.1687 0.0562 0.045 Uiso 0.743(5) 1 calc R U P A 1
H8C H 0.9100 1.0943 0.0714 0.045 Uiso 0.743(5) 1 calc R U P A 1
N1B N 0.9800(13) 0.6160(9) 0.4720(16) 0.0110(7) Uani 0.257(5) 1 d D . P A 2
C1B C 0.9556(9) 0.7305(5) 0.3985(7) 0.0120(4) Uiso 0.257(5) 1 d DG . P A 2
C2B C 0.9241(10) 0.8123(7) 0.4452(5) 0.0133(4) Uiso 0.257(5) 1 d DG . P A 2
H2B H 0.9196 0.7916 0.5200 0.016 Uiso 0.257(5) 1 calc R U P A 2
C3B C 0.8993(8) 0.9245(6) 0.3825(5) 0.0149(5) Uiso 0.257(5) 1 d DG . P A 2
H3B H 0.8778 0.9804 0.4145 0.018 Uiso 0.257(5) 1 calc R U P A 2
C4B C 0.9059(6) 0.9548(4) 0.2731(4) 0.0125(5) Uiso 0.257(5) 1 d DG . P A 2
C5B C 0.9374(7) 0.8730(5) 0.2264(5) 0.0135(5) Uiso 0.257(5) 1 d DG . P A 2
H5B H 0.9419 0.8938 0.1517 0.016 Uiso 0.257(5) 1 calc R U P A 2
C6B C 0.9622(8) 0.7608(4) 0.2891(7) 0.0157(5) Uiso 0.257(5) 1 d DG . P A 2
H6B H 0.9837 0.7049 0.2572 0.019 Uiso 0.257(5) 1 calc R U P A 2
N2B N 0.8810(8) 1.0697(5) 0.2074(6) 0.0215(7) Uani 0.257(5) 1 d D . P A 2
C7B C 0.841(4) 1.1492(17) 0.267(2) 0.0262(10) Uani 0.257(5) 1 d D . P A 2
H7B1 H 0.8256 1.2256 0.2158 0.039 Uiso 0.257(5) 1 calc R U P A 2
H7B2 H 0.7676 1.1426 0.3289 0.039 Uiso 0.257(5) 1 calc R U P A 2
H7B3 H 0.9015 1.1329 0.2952 0.039 Uiso 0.257(5) 1 calc R U P A 2
C8B C 0.971(3) 1.092(2) 0.1004(15) 0.0299(10) Uani 0.257(5) 1 d D . P A 2
H8B1 H 0.9473 1.1727 0.0610 0.045 Uiso 0.257(5) 1 calc R U P A 2
H8B2 H 1.0460 1.0703 0.1115 0.045 Uiso 0.257(5) 1 calc R U P A 2
H8B3 H 0.9822 1.0497 0.0562 0.045 Uiso 0.257(5) 1 calc R U P A 2
C9 C 1.26117(17) 0.42836(16) 0.51261(15) 0.0117(4) Uani 1 1 d . . . . .
C10 C 1.30877(18) 0.31229(16) 0.56589(16) 0.0132(4) Uani 1 1 d . . . . .
C11 C 1.32294(19) 0.28067(18) 0.66769(17) 0.0178(4) Uani 1 1 d . . . . .
H11 H 1.3496 0.2030 0.7053 0.021 Uiso 1 1 calc R U . . .
C12 C 1.29978(19) 0.35760(18) 0.71651(17) 0.0175(4) Uani 1 1 d . . . . .
C13 C 1.27697(19) 0.46885(18) 0.65205(17) 0.0163(4) Uani 1 1 d . . . . .
H13 H 1.2726 0.5222 0.6780 0.020 Uiso 1 1 calc R U . . .
C14 C 1.26013(18) 0.50573(16) 0.55018(16) 0.0128(4) Uani 1 1 d . . . . .
C15 C 1.36995(19) 0.22060(17) 0.50765(17) 0.0152(4) Uani 1 1 d . . . . .
C16 C 1.33502(19) 0.25258(17) 0.40794(17) 0.0168(4) Uani 1 1 d . . . . .
H16A H 1.2497 0.2685 0.4320 0.025 Uiso 1 1 calc R U . . .
H16B H 1.3775 0.1904 0.3754 0.025 Uiso 1 1 calc R U . . .
H16C H 1.3554 0.3193 0.3522 0.025 Uiso 1 1 calc R U . . .
C17 C 1.3525(2) 0.10761(17) 0.58736(19) 0.0220(5) Uani 1 1 d . . . . .
H17A H 1.2681 0.1189 0.6278 0.033 Uiso 1 1 calc R U . . .
H17B H 1.3942 0.0764 0.6404 0.033 Uiso 1 1 calc R U . . .
H17C H 1.3842 0.0556 0.5446 0.033 Uiso 1 1 calc R U . . .
C18 C 1.5027(2) 0.20563(19) 0.46167(19) 0.0216(5) Uani 1 1 d . . . . .
H18A H 1.5469 0.1490 0.4219 0.032 Uiso 1 1 calc R U . . .
H18B H 1.5307 0.1813 0.5234 0.032 Uiso 1 1 calc R U . . .
H18C H 1.5150 0.2771 0.4105 0.032 Uiso 1 1 calc R U . . .
C19A C 1.3019(6) 0.3144(5) 0.8350(6) 0.0204(10) Uani 0.743(5) 1 d D . P A 1
C20A C 1.4103(7) 0.2117(6) 0.8512(9) 0.0267(17) Uani 0.743(5) 1 d D U P A 1
H20A H 1.4104 0.1897 0.9268 0.040 Uiso 0.743(5) 1 calc R U P A 1
H20B H 1.4821 0.2300 0.7972 0.040 Uiso 0.743(5) 1 calc R U P A 1
H20C H 1.4078 0.1497 0.8399 0.040 Uiso 0.743(5) 1 calc R U P A 1
C21A C 1.1908(6) 0.2835(6) 0.9162(6) 0.052(2) Uani 0.743(5) 1 d D U P A 1
H21A H 1.1904 0.2223 0.9018 0.078 Uiso 0.743(5) 1 calc R U P A 1
H21B H 1.1209 0.3489 0.9065 0.078 Uiso 0.743(5) 1 calc R U P A 1
H21C H 1.1898 0.2594 0.9926 0.078 Uiso 0.743(5) 1 calc R U P A 1
C22A C 1.3057(10) 0.4053(8) 0.8619(10) 0.061(3) Uani 0.743(5) 1 d D U P A 1
H22A H 1.3119 0.3755 0.9363 0.092 Uiso 0.743(5) 1 calc R U P A 1
H22B H 1.2333 0.4698 0.8598 0.092 Uiso 0.743(5) 1 calc R U P A 1
H22C H 1.3743 0.4287 0.8069 0.092 Uiso 0.743(5) 1 calc R U P A 1
C19B C 1.3059(18) 0.3358(17) 0.8323(18) 0.0204(10) Uani 0.257(5) 1 d D . P A 2
C20B C 1.395(2) 0.219(2) 0.860(3) 0.044(7) Uani 0.257(5) 1 d D U P A 2
H20D H 1.4701 0.2145 0.7977 0.066 Uiso 0.257(5) 1 calc R U P A 2
H20E H 1.3647 0.1628 0.8722 0.066 Uiso 0.257(5) 1 calc R U P A 2
H20F H 1.4084 0.2059 0.9272 0.066 Uiso 0.257(5) 1 calc R U P A 2
C21B C 1.1840(17) 0.3341(18) 0.9161(17) 0.051(5) Uani 0.257(5) 1 d D U P A 2
H21D H 1.1858 0.3093 0.9915 0.076 Uiso 0.257(5) 1 calc R U P A 2
H21E H 1.1610 0.2824 0.9089 0.076 Uiso 0.257(5) 1 calc R U P A 2
H21F H 1.1266 0.4097 0.9018 0.076 Uiso 0.257(5) 1 calc R U P A 2
C22B C 1.340(3) 0.419(3) 0.841(3) 0.051(5) Uani 0.257(5) 1 d D U P A 2
H22D H 1.4167 0.4229 0.7848 0.077 Uiso 0.257(5) 1 calc R U P A 2
H22E H 1.3452 0.3938 0.9155 0.077 Uiso 0.257(5) 1 calc R U P A 2
H22F H 1.2799 0.4930 0.8297 0.077 Uiso 0.257(5) 1 calc R U P A 2
C23 C 1.25742(19) 0.62731(17) 0.48025(17) 0.0147(4) Uani 1 1 d . . . . .
C24 C 1.2483(2) 0.66227(17) 0.36576(17) 0.0177(4) Uani 1 1 d . . . . .
H24A H 1.1703 0.6668 0.3747 0.026 Uiso 1 1 calc R U . . .
H24B H 1.3096 0.6067 0.3269 0.026 Uiso 1 1 calc R U . . .
H24C H 1.2590 0.7357 0.3223 0.026 Uiso 1 1 calc R U . . .
C25 C 1.1569(2) 0.71051(18) 0.54343(18) 0.0202(5) Uani 1 1 d . . . . .
H25A H 1.1552 0.7871 0.4963 0.030 Uiso 1 1 calc R U . . .
H25B H 1.1698 0.6957 0.6114 0.030 Uiso 1 1 calc R U . . .
H25C H 1.0815 0.7019 0.5631 0.030 Uiso 1 1 calc R U . . .
C26 C 1.3767(2) 0.6339(2) 0.4586(2) 0.0240(5) Uani 1 1 d . . . . .
H26A H 1.3802 0.7094 0.4118 0.036 Uiso 1 1 calc R U . . .
H26B H 1.4414 0.5789 0.4205 0.036 Uiso 1 1 calc R U . . .
H26C H 1.3844 0.6178 0.5296 0.036 Uiso 1 1 calc R U . . .
C27 C 1.20152(19) 0.51620(16) 0.24977(16) 0.0134(4) Uani 1 1 d . . . . .
H27A H 1.1798 0.5988 0.2183 0.016 Uiso 1 1 calc R U . . .
H27B H 1.2888 0.4861 0.2269 0.016 Uiso 1 1 calc R U . . .
C28 C 1.16447(19) 0.47538(16) 0.19064(16) 0.0131(4) Uani 1 1 d . . . . .
C29 C 1.03578(19) 0.47943(17) 0.24987(18) 0.0169(4) Uani 1 1 d . . . . .
H29A H 1.0134 0.4575 0.2087 0.025 Uiso 1 1 calc R U . . .
H29B H 0.9850 0.5558 0.2535 0.025 Uiso 1 1 calc R U . . .
H29C H 1.0263 0.4276 0.3254 0.025 Uiso 1 1 calc R U . . .
C30 C 1.1752(2) 0.55738(18) 0.07158(17) 0.0214(5) Uani 1 1 d . . . . .
H30A H 1.1533 0.5333 0.0318 0.032 Uiso 1 1 calc R U . . .
H30B H 1.2569 0.5576 0.0317 0.032 Uiso 1 1 calc R U . . .
H30C H 1.1223 0.6331 0.0759 0.032 Uiso 1 1 calc R U . . .
C31 C 1.24955(18) 0.35781(16) 0.18071(15) 0.0129(4) Uani 1 1 d . . . . .
C32 C 1.20980(19) 0.26725(17) 0.22202(16) 0.0133(4) Uani 1 1 d . . . . .
H32 H 1.1276 0.2780 0.2577 0.016 Uiso 1 1 calc R U . . .
C33 C 1.28804(19) 0.16128(17) 0.21204(16) 0.0141(4) Uani 1 1 d . . . . .
C34 C 1.40834(19) 0.14714(18) 0.15961(17) 0.0161(4) Uani 1 1 d . . . . .
H34 H 1.4624 0.0752 0.1529 0.019 Uiso 1 1 calc R U . . .
C35 C 1.45151(19) 0.23521(18) 0.11683(16) 0.0160(4) Uani 1 1 d . . . . .
C36 C 1.37014(19) 0.33983(17) 0.12784(16) 0.0157(4) Uani 1 1 d . . . . .
H36 H 1.3981 0.4011 0.0981 0.019 Uiso 1 1 calc R U . . .
C37 C 1.2477(2) 0.05925(17) 0.26073(18) 0.0179(4) Uani 1 1 d . . . . .
C38 C 1.3051(2) -0.02799(19) 0.34953(19) 0.0253(5) Uani 1 1 d . . . . .
H38A H 1.2846 0.0059 0.4056 0.038 Uiso 1 1 calc R U . . .
H38B H 1.3911 -0.0537 0.3144 0.038 Uiso 1 1 calc R U . . .
H38C H 1.2763 -0.0919 0.3852 0.038 Uiso 1 1 calc R U . . .
C39 C 1.1141(2) 0.08739(19) 0.3151(2) 0.0247(5) Uani 1 1 d . . . . .
H39A H 1.0875 0.1153 0.3774 0.037 Uiso 1 1 calc R U . . .
H39B H 1.0932 0.0199 0.3424 0.037 Uiso 1 1 calc R U . . .
H39C H 1.0757 0.1451 0.2603 0.037 Uiso 1 1 calc R U . . .
C40 C 1.2864(2) 0.0090(2) 0.1683(2) 0.0263(5) Uani 1 1 d . . . . .
H40A H 1.2647 -0.0589 0.2008 0.039 Uiso 1 1 calc R U . . .
H40B H 1.3722 -0.0100 0.1319 0.039 Uiso 1 1 calc R U . . .
H40C H 1.2470 0.0638 0.1134 0.039 Uiso 1 1 calc R U . . .
C41 C 1.5839(2) 0.2203(2) 0.06058(19) 0.0224(5) Uani 1 1 d . . . . .
C42 C 1.6604(2) 0.0989(2) 0.0614(3) 0.0402(7) Uani 1 1 d . . . . .
H42A H 1.6479 0.0504 0.1385 0.060 Uiso 1 1 calc R U . . .
H42B H 1.7438 0.0937 0.0247 0.060 Uiso 1 1 calc R U . . .
H42C H 1.6384 0.0749 0.0217 0.060 Uiso 1 1 calc R U . . .
C43 C 1.6072(2) 0.2943(3) -0.0603(2) 0.0397(7) Uani 1 1 d . . . . .
H43A H 1.5815 0.2735 -0.0996 0.059 Uiso 1 1 calc R U . . .
H43B H 1.6919 0.2839 -0.0965 0.059 Uiso 1 1 calc R U . . .
H43C H 1.5632 0.3731 -0.0623 0.059 Uiso 1 1 calc R U . . .
C44 C 1.6213(2) 0.2550(3) 0.1228(2) 0.0339(6) Uani 1 1 d . . . . .
H44A H 1.5744 0.3331 0.1221 0.051 Uiso 1 1 calc R U . . .
H44B H 1.7053 0.2476 0.0861 0.051 Uiso 1 1 calc R U . . .
H44C H 1.6080 0.2065 0.1998 0.051 Uiso 1 1 calc R U . . .

loop_
_atom_site_aniso_label
_atom_site_aniso_U_11
_atom_site_aniso_U_22
_atom_site_aniso_U_33
_atom_site_aniso_U_23
_atom_site_aniso_U_13
_atom_site_aniso_U_12
Sn1 0.01234(7) 0.00740(6) 0.01017(6) -0.00251(4) -0.00494(5) -0.00244(5)
N1A 0.0136(10) 0.0066(8) 0.0143(10) -0.0035(8) -0.0056(7) -0.0030(7)
N2A 0.0288(19) 0.0113(10) 0.0199(11) -0.0003(8) -0.0072(12) -0.0083(12)
C7A 0.034(3) 0.0108(12) 0.0314(19) -0.0031(13) -0.0148(17) -0.0047(12)
C8A 0.0371(15) 0.0183(12) 0.0198(16) 0.0043(12) -0.0062(14) -0.0110(11)
N1B 0.0136(10) 0.0066(8) 0.0143(10) -0.0035(8) -0.0056(7) -0.0030(7)
N2B 0.0288(19) 0.0113(10) 0.0199(11) -0.0003(8) -0.0072(12) -0.0083(12)
C7B 0.034(3) 0.0108(12) 0.0314(19) -0.0031(13) -0.0148(17) -0.0047(12)
C8B 0.0371(15) 0.0183(12) 0.0198(16) 0.0043(12) -0.0062(14) -0.0110(11)
C9 0.0116(9) 0.0116(9) 0.0118(9) -0.0036(7) -0.0035(7) -0.0040(8)
C10 0.0119(10) 0.0119(9) 0.0165(9) -0.0046(7) -0.0058(8) -0.0029(8)
C11 0.0189(11) 0.0139(10) 0.0160(10) -0.0028(8) -0.0075(8) -0.0017(8)
C12 0.0150(10) 0.0224(11) 0.0139(9) -0.0071(8) -0.0066(8) -0.0016(9)
C13 0.0163(11) 0.0191(10) 0.0177(10) -0.0099(8) -0.0062(8) -0.0040(8)
C14 0.0116(10) 0.0120(9) 0.0149(9) -0.0049(7) -0.0039(8) -0.0036(8)
C15 0.0176(11) 0.0108(9) 0.0173(10) -0.0050(8) -0.0087(8) -0.0008(8)
C16 0.0171(11) 0.0145(10) 0.0207(10) -0.0096(8) -0.0078(8) -0.0008(8)
C17 0.0280(13) 0.0117(10) 0.0253(11) -0.0032(8) -0.0135(10) -0.0032(9)
C18 0.0171(11) 0.0210(11) 0.0266(11) -0.0117(9) -0.0080(9) -0.0010(9)
C19A 0.0271(14) 0.017(3) 0.0167(11) -0.0091(17) -0.0129(10) 0.0027(16)
C20A 0.028(3) 0.029(3) 0.018(3) -0.005(2) -0.018(2) 0.002(2)
C21A 0.029(2) 0.076(5) 0.016(2) -0.002(3) -0.0072(17) -0.003(3)
C22A 0.131(8) 0.026(3) 0.049(5) -0.012(3) -0.067(6) -0.004(4)
C19B 0.0271(14) 0.017(3) 0.0167(11) -0.0091(17) -0.0129(10) 0.0027(16)
C20B 0.056(12) 0.040(10) 0.031(9) -0.028(7) -0.016(9) 0.005(8)
C21B 0.037(8) 0.091(14) 0.014(5) -0.011(9) -0.012(5) -0.015(9)
C22B 0.099(13) 0.045(9) 0.042(11) -0.010(8) -0.048(9) -0.026(8)
C23 0.0160(10) 0.0114(9) 0.0179(10) -0.0050(8) -0.0056(8) -0.0046(8)
C24 0.0222(11) 0.0136(10) 0.0161(10) -0.0017(8) -0.0050(8) -0.0090(9)
C25 0.0241(12) 0.0142(10) 0.0235(11) -0.0078(8) -0.0092(9) -0.0036(9)
C26 0.0193(12) 0.0204(11) 0.0354(13) -0.0054(10) -0.0112(10) -0.0094(9)
C27 0.0174(10) 0.0107(9) 0.0120(9) -0.0031(7) -0.0041(8) -0.0055(8)
C28 0.0196(11) 0.0089(9) 0.0125(9) -0.0029(7) -0.0070(8) -0.0045(8)
C29 0.0186(11) 0.0133(10) 0.0216(10) -0.0062(8) -0.0108(9) -0.0023(8)
C30 0.0325(13) 0.0161(10) 0.0147(10) -0.0018(8) -0.0103(9) -0.0074(10)
C31 0.0171(10) 0.0126(9) 0.0097(8) -0.0033(7) -0.0058(7) -0.0039(8)
C32 0.0143(10) 0.0143(10) 0.0125(9) -0.0054(7) -0.0045(8) -0.0040(8)
C33 0.0175(10) 0.0130(9) 0.0133(9) -0.0048(7) -0.0052(8) -0.0053(8)
C34 0.0167(11) 0.0149(10) 0.0164(10) -0.0080(8) -0.0042(8) -0.0031(8)
C35 0.0165(11) 0.0214(11) 0.0116(9) -0.0077(8) -0.0015(8) -0.0077(9)
C36 0.0201(11) 0.0162(10) 0.0126(9) -0.0047(8) -0.0027(8) -0.0096(9)
C37 0.0202(11) 0.0122(10) 0.0214(10) -0.0045(8) -0.0067(9) -0.0060(8)
C38 0.0247(13) 0.0171(11) 0.0243(11) -0.0010(9) -0.0062(10) -0.0066(10)
C39 0.0233(12) 0.0187(11) 0.0360(13) -0.0096(10) -0.0081(10) -0.0102(10)
C40 0.0345(14) 0.0191(11) 0.0306(12) -0.0122(10) -0.0098(11) -0.0091(10)
C41 0.0164(11) 0.0302(13) 0.0217(11) -0.0135(9) 0.0005(9) -0.0097(10)
C42 0.0164(13) 0.0407(16) 0.0572(18) -0.0294(14) 0.0033(12) -0.0062(12)
C43 0.0278(15) 0.063(2) 0.0247(13) -0.0084(13) 0.0017(11) -0.0269(14)
C44 0.0203(13) 0.0504(17) 0.0400(15) -0.0246(13) -0.0055(11) -0.0122(12)

loop_
_atom_type_symbol
_atom_type_description
_atom_type_scat_dispersion_real
_atom_type_scat_dispersion_imag
_atom_type_scat_source
C C 0.0033 0.0016 'International Tables Vol C Tables 4.2.6.8 and 6.1.1.4'
H H 0.0000 0.0000 'International Tables Vol C Tables 4.2.6.8 and 6.1.1.4'
N N 0.0061 0.0033 'International Tables Vol C Tables 4.2.6.8 and 6.1.1.4'
Sn Sn -0.6537 1.4246 'International Tables Vol C Tables 4.2.6.8 and 6.1.1.4'

loop_
_geom_angle_atom_site_label_1
_geom_angle_atom_site_label_2
_geom_angle_atom_site_label_3
_geom_angle
_geom_angle_site_symmetry_1
_geom_angle_site_symmetry_3
N1A Sn1 N1A 79.99(16) 2_766 .
N1B Sn1 N1B 83.9(5) 2_766 .
N1A Sn1 C27 124.1(2) 2_766 .
N1B Sn1 C27 119.7(6) 2_766 .
N1A Sn1 C27 105.63(16) . .
N1B Sn1 C27 107.7(5) . .
N1A Sn1 C9 105.90(15) 2_766 .
N1B Sn1 C9 109.2(4) 2_766 .
N1A Sn1 C9 118.12(18) . .
N1B Sn1 C9 113.4(6) . .
C27 Sn1 C9 117.88(8) . .
N1A Sn1 Sn1 41.13(14) 2_766 2_766
N1B Sn1 Sn1 42.3(4) 2_766 2_766
N1A Sn1 Sn1 38.86(11) . 2_766
N1B Sn1 Sn1 41.6(3) . 2_766
C27 Sn1 Sn1 122.48(6) . 2_766
C9 Sn1 Sn1 119.30(5) . 2_766
C1A N1A Sn1 135.5(2) . 2_766
C1A N1A Sn1 122.4(2) . .
Sn1 N1A Sn1 100.01(16) 2_766 .
C2A C1A N1A 123.6(3) . .
C2A C1A C6A 114.0(2) . .
N1A C1A C6A 122.3(3) . .
C3A C2A C1A 123.7(2) . .
C3A C2A H2A 118.2 . .
C1A C2A H2A 118.2 . .
C2A C3A C4A 121.1(2) . .
C2A C3A H3A 119.4 . .
C4A C3A H3A 119.4 . .
C5A C4A N2A 122.4(2) . .
C5A C4A C3A 116.5(2) . .
N2A C4A C3A 121.1(2) . .
C4A C5A C6A 121.2(2) . .
C4A C5A H5A 119.4 . .
C6A C5A H5A 119.4 . .
C5A C6A C1A 123.1(2) . .
C5A C6A H6A 118.4 . .
C1A C6A H6A 118.4 . .
C4A N2A C8A 118.7(4) . .
C4A N2A C7A 118.9(4) . .
C8A N2A C7A 115.2(5) . .
N2A C7A H7A 109.5 . .
N2A C7A H7B 109.5 . .
H7A C7A H7B 109.5 . .
N2A C7A H7C 109.5 . .
H7A C7A H7C 109.5 . .
H7B C7A H7C 109.5 . .
N2A C8A H8A 109.5 . .
N2A C8A H8B 109.5 . .
H8A C8A H8B 109.5 . .
N2A C8A H8C 109.5 . .
H8A C8A H8C 109.5 . .
H8B C8A H8C 109.5 . .
C1B N1B Sn1 128.1(5) . 2_766
C1B N1B Sn1 124.6(8) . .
Sn1 N1B Sn1 96.1(5) 2_766 .
C2B C1B C6B 120.0 . .
C2B C1B N1B 115.1(8) . .
C6B C1B N1B 124.9(8) . .
C3B C2B C1B 120.0 . .
C3B C2B H2B 120.0 . .
C1B C2B H2B 120.0 . .
C4B C3B C2B 120.0 . .
C4B C3B H3B 120.0 . .
C2B C3B H3B 120.0 . .
C3B C4B C5B 120.0 . .
C3B C4B N2B 120.7(5) . .
C5B C4B N2B 119.3(5) . .
C6B C5B C4B 120.0 . .
C6B C5B H5B 120.0 . .
C4B C5B H5B 120.0 . .
C5B C6B C1B 120.0 . .
C5B C6B H6B 120.0 . .
C1B C6B H6B 120.0 . .
C4B N2B C8B 114.8(11) . .
C4B N2B C7B 114.8(11) . .
C8B N2B C7B 112.3(13) . .
N2B C7B H7B1 109.5 . .
N2B C7B H7B2 109.5 . .
H7B1 C7B H7B2 109.5 . .
N2B C7B H7B3 109.5 . .
H7B1 C7B H7B3 109.5 . .
H7B2 C7B H7B3 109.5 . .
N2B C8B H8B1 109.5 . .
N2B C8B H8B2 109.5 . .
H8B1 C8B H8B2 109.5 . .
N2B C8B H8B3 109.5 . .
H8B1 C8B H8B3 109.5 . .
H8B2 C8B H8B3 109.5 . .
C14 C9 C10 117.07(17) . .
C14 C9 Sn1 119.96(14) . .
C10 C9 Sn1 118.58(14) . .
C11 C10 C9 118.91(18) . .
C11 C10 C15 116.25(17) . .
C9 C10 C15 123.57(17) . .
C12 C11 C10 122.96(19) . .
C12 C11 H11 118.5 . .
C10 C11 H11 118.5 . .
C13 C12 C11 116.38(18) . .
C13 C12 C19A 125.2(2) . .
C11 C12 C19A 118.4(2) . .
C13 C12 C19B 114.3(7) . .
C11 C12 C19B 129.1(7) . .
C12 C13 C14 122.63(19) . .
C12 C13 H13 118.7 . .
C14 C13 H13 118.7 . .
C13 C14 C9 119.41(18) . .
C13 C14 C23 115.50(17) . .
C9 C14 C23 124.62(17) . .
C16 C15 C17 108.89(17) . .
C16 C15 C10 114.26(16) . .
C17 C15 C10 113.00(17) . .
C16 C15 C18 106.23(17) . .
C17 C15 C18 108.71(17) . .
C10 C15 C18 105.36(17) . .
C15 C16 H16A 109.5 . .
C15 C16 H16B 109.5 . .
H16A C16 H16B 109.5 . .
C15 C16 H16C 109.5 . .
H16A C16 H16C 109.5 . .
H16B C16 H16C 109.5 . .
C15 C17 H17A 109.5 . .
C15 C17 H17B 109.5 . .
H17A C17 H17B 109.5 . .
C15 C17 H17C 109.5 . .
H17A C17 H17C 109.5 . .
H17B C17 H17C 109.5 . .
C15 C18 H18A 109.5 . .
C15 C18 H18B 109.5 . .
H18A C18 H18B 109.5 . .
C15 C18 H18C 109.5 . .
H18A C18 H18C 109.5 . .
H18B C18 H18C 109.5 . .
C21A C19A C12 109.2(5) . .
C21A C19A C22A 109.3(5) . .
C12 C19A C22A 109.9(5) . .
C21A C19A C20A 108.9(4) . .
C12 C19A C20A 112.3(5) . .
C22A C19A C20A 107.1(4) . .
C19A C20A H20A 109.5 . .
C19A C20A H20B 109.5 . .
H20A C20A H20B 109.5 . .
C19A C20A H20C 109.5 . .
H20A C20A H20C 109.5 . .
H20B C20A H20C 109.5 . .
C19A C21A H21A 109.5 . .
C19A C21A H21B 109.5 . .
H21A C21A H21B 109.5 . .
C19A C21A H21C 109.5 . .
H21A C21A H21C 109.5 . .
H21B C21A H21C 109.5 . .
C19A C22A H22A 109.5 . .
C19A C22A H22B 109.5 . .
H22A C22A H22B 109.5 . .
C19A C22A H22C 109.5 . .
H22A C22A H22C 109.5 . .
H22B C22A H22C 109.5 . .
C21B C19B C22B 109.4(11) . .
C21B C19B C20B 108.8(12) . .
C22B C19B C20B 108.4(11) . .
C21B C19B C12 105.8(14) . .
C22B C19B C12 117.3(18) . .
C20B C19B C12 106.9(18) . .
C19B C20B H20D 109.5 . .
C19B C20B H20E 109.5 . .
H20D C20B H20E 109.5 . .
C19B C20B H20F 109.5 . .
H20D C20B H20F 109.5 . .
H20E C20B H20F 109.5 . .
C19B C21B H21D 109.5 . .
C19B C21B H21E 109.5 . .
H21D C21B H21E 109.5 . .
C19B C21B H21F 109.5 . .
H21D C21B H21F 109.5 . .
H21E C21B H21F 109.5 . .
C19B C22B H22D 109.5 . .
C19B C22B H22E 109.5 . .
H22D C22B H22E 109.5 . .
C19B C22B H22F 109.5 . .
H22D C22B H22F 109.5 . .
H22E C22B H22F 109.5 . .
C24 C23 C25 109.32(17) . .
C24 C23 C26 106.14(18) . .
C25 C23 C26 109.22(17) . .
C24 C23 C14 114.28(16) . .
C25 C23 C14 111.04(17) . .
C26 C23 C14 106.60(17) . .
C23 C24 H24A 109.5 . .
C23 C24 H24B 109.5 . .
H24A C24 H24B 109.5 . .
C23 C24 H24C 109.5 . .
H24A C24 H24C 109.5 . .
H24B C24 H24C 109.5 . .
C23 C25 H25A 109.5 . .
C23 C25 H25B 109.5 . .
H25A C25 H25B 109.5 . .
C23 C25 H25C 109.5 . .
H25A C25 H25C 109.5 . .
H25B C25 H25C 109.5 . .
C23 C26 H26A 109.5 . .
C23 C26 H26B 109.5 . .
H26A C26 H26B 109.5 . .
C23 C26 H26C 109.5 . .
H26A C26 H26C 109.5 . .
H26B C26 H26C 109.5 . .
C28 C27 Sn1 121.64(13) . .
C28 C27 H27A 106.9 . .
Sn1 C27 H27A 106.9 . .
C28 C27 H27B 106.9 . .
Sn1 C27 H27B 106.9 . .
H27A C27 H27B 106.7 . .
C29 C28 C31 112.39(16) . .
C29 C28 C30 107.53(17) . .
C31 C28 C30 108.05(16) . .
C29 C28 C27 111.08(16) . .
C31 C28 C27 110.07(16) . .
C30 C28 C27 107.52(16) . .
C28 C29 H29A 109.5 . .
C28 C29 H29B 109.5 . .
H29A C29 H29B 109.5 . .
C28 C29 H29C 109.5 . .
H29A C29 H29C 109.5 . .
H29B C29 H29C 109.5 . .
C28 C30 H30A 109.5 . .
C28 C30 H30B 109.5 . .
H30A C30 H30B 109.5 . .
C28 C30 H30C 109.5 . .
H30A C30 H30C 109.5 . .
H30B C30 H30C 109.5 . .
C36 C31 C32 117.97(18) . .
C36 C31 C28 119.79(18) . .
C32 C31 C28 122.23(18) . .
C33 C32 C31 121.53(19) . .
C33 C32 H32 119.2 . .
C31 C32 H32 119.2 . .
C34 C33 C32 118.33(19) . .
C34 C33 C37 118.89(18) . .
C32 C33 C37 122.72(19) . .
C35 C34 C33 121.96(19) . .
C35 C34 H34 119.0 . .
C33 C34 H34 119.0 . .
C34 C35 C36 117.8(2) . .
C34 C35 C41 122.44(19) . .
C36 C35 C41 119.77(19) . .
C31 C36 C35 122.42(19) . .
C31 C36 H36 118.8 . .
C35 C36 H36 118.8 . .
C39 C37 C33 113.02(17) . .
C39 C37 C38 108.25(19) . .
C33 C37 C38 108.16(18) . .
C39 C37 C40 107.73(19) . .
C33 C37 C40 109.91(18) . .
C38 C37 C40 109.73(18) . .
C37 C38 H38A 109.5 . .
C37 C38 H38B 109.5 . .
H38A C38 H38B 109.5 . .
C37 C38 H38C 109.5 . .
H38A C38 H38C 109.5 . .
H38B C38 H38C 109.5 . .
C37 C39 H39A 109.5 . .
C37 C39 H39B 109.5 . .
H39A C39 H39B 109.5 . .
C37 C39 H39C 109.5 . .
H39A C39 H39C 109.5 . .
H39B C39 H39C 109.5 . .
C37 C40 H40A 109.5 . .
C37 C40 H40B 109.5 . .
H40A C40 H40B 109.5 . .
C37 C40 H40C 109.5 . .
H40A C40 H40C 109.5 . .
H40B C40 H40C 109.5 . .
C43 C41 C42 108.4(2) . .
C43 C41 C44 109.4(2) . .
C42 C41 C44 108.0(2) . .
C43 C41 C35 109.5(2) . .
C42 C41 C35 112.6(2) . .
C44 C41 C35 108.99(18) . .
C41 C42 H42A 109.5 . .
C41 C42 H42B 109.5 . .
H42A C42 H42B 109.5 . .
C41 C42 H42C 109.5 . .
H42A C42 H42C 109.5 . .
H42B C42 H42C 109.5 . .
C41 C43 H43A 109.5 . .
C41 C43 H43B 109.5 . .
H43A C43 H43B 109.5 . .
C41 C43 H43C 109.5 . .
H43A C43 H43C 109.5 . .
H43B C43 H43C 109.5 . .
C41 C44 H44A 109.5 . .
C41 C44 H44B 109.5 . .
H44A C44 H44B 109.5 . .
C41 C44 H44C 109.5 . .
H44A C44 H44C 109.5 . .
H44B C44 H44C 109.5 . .

loop_
_geom_bond_atom_site_label_1
_geom_bond_atom_site_label_2
_geom_bond_distance
_geom_bond_site_symmetry_2
Sn1 N1A 2.013(4) 2_766
Sn1 N1B 2.110(13) 2_766
Sn1 N1A 2.111(5) .
Sn1 N1B 2.140(16) .
Sn1 C27 2.1730(19) .
Sn1 C9 2.199(2) .
Sn1 Sn1 3.1604(3) 2_766
N1A C1A 1.404(3) .
N1A Sn1 2.013(4) 2_766
C1A C2A 1.394(3) .
C1A C6A 1.413(3) .
C2A C3A 1.387(3) .
C2A H2A 0.9500 .
C3A C4A 1.408(3) .
C3A H3A 0.9500 .
C4A C5A 1.392(3) .
C4A N2A 1.399(3) .
C5A C6A 1.393(4) .
C5A H5A 0.9500 .
C6A H6A 0.9500 .
N2A C8A 1.440(7) .
N2A C7A 1.447(6) .
C7A H7A 0.9800 .
C7A H7B 0.9800 .
C7A H7C 0.9800 .
C8A H8A 0.9800 .
C8A H8B 0.9800 .
C8A H8C 0.9800 .
N1B C1B 1.456(7) .
N1B Sn1 2.110(13) 2_766
C1B C2B 1.3900 .
C1B C6B 1.3900 .
C2B C3B 1.3900 .
C2B H2B 0.9500 .
C3B C4B 1.3900 .
C3B H3B 0.9500 .
C4B C5B 1.3900 .
C4B N2B 1.429(6) .
C5B C6B 1.3900 .
C5B H5B 0.9500 .
C6B H6B 0.9500 .
N2B C8B 1.449(11) .
N2B C7B 1.458(10) .
C7B H7B1 0.9800 .
C7B H7B2 0.9800 .
C7B H7B3 0.9800 .
C8B H8B1 0.9800 .
C8B H8B2 0.9800 .
C8B H8B3 0.9800 .
C9 C14 1.414(3) .
C9 C10 1.425(3) .
C10 C11 1.396(3) .
C10 C15 1.540(3) .
C11 C12 1.389(3) .
C11 H11 0.9500 .
C12 C13 1.386(3) .
C12 C19A 1.528(7) .
C12 C19B 1.58(2) .
C13 C14 1.400(3) .
C13 H13 0.9500 .
C14 C23 1.543(3) .
C15 C16 1.522(3) .
C15 C17 1.538(3) .
C15 C18 1.543(3) .
C16 H16A 0.9800 .
C16 H16B 0.9800 .
C16 H16C 0.9800 .
C17 H17A 0.9800 .
C17 H17B 0.9800 .
C17 H17C 0.9800 .
C18 H18A 0.9800 .
C18 H18B 0.9800 .
C18 H18C 0.9800 .
C19A C21A 1.524(5) .
C19A C22A 1.529(6) .
C19A C20A 1.529(5) .
C20A H20A 0.9800 .
C20A H20B 0.9800 .
C20A H20C 0.9800 .
C21A H21A 0.9800 .
C21A H21B 0.9800 .
C21A H21C 0.9800 .
C22A H22A 0.9800 .
C22A H22B 0.9800 .
C22A H22C 0.9800 .
C19B C21B 1.521(9) .
C19B C22B 1.524(9) .
C19B C20B 1.526(9) .
C20B H20D 0.9800 .
C20B H20E 0.9800 .
C20B H20F 0.9800 .
C21B H21D 0.9800 .
C21B H21E 0.9800 .
C21B H21F 0.9800 .
C22B H22D 0.9800 .
C22B H22E 0.9800 .
C22B H22F 0.9800 .
C23 C24 1.530(3) .
C23 C25 1.531(3) .
C23 C26 1.543(3) .
C24 H24A 0.9800 .
C24 H24B 0.9800 .
C24 H24C 0.9800 .
C25 H25A 0.9800 .
C25 H25B 0.9800 .
C25 H25C 0.9800 .
C26 H26A 0.9800 .
C26 H26B 0.9800 .
C26 H26C 0.9800 .
C27 C28 1.557(3) .
C27 H27A 0.9900 .
C27 H27B 0.9900 .
C28 C29 1.526(3) .
C28 C31 1.540(3) .
C28 C30 1.549(3) .
C29 H29A 0.9800 .
C29 H29B 0.9800 .
C29 H29C 0.9800 .
C30 H30A 0.9800 .
C30 H30B 0.9800 .
C30 H30C 0.9800 .
C31 C36 1.390(3) .
C31 C32 1.397(3) .
C32 C33 1.396(3) .
C32 H32 0.9500 .
C33 C34 1.394(3) .
C33 C37 1.533(3) .
C34 C35 1.391(3) .
C34 H34 0.9500 .
C35 C36 1.394(3) .
C35 C41 1.536(3) .
C36 H36 0.9500 .
C37 C39 1.524(3) .
C37 C38 1.536(3) .
C37 C40 1.538(3) .
C38 H38A 0.9800 .
C38 H38B 0.9800 .
C38 H38C 0.9800 .
C39 H39A 0.9800 .
C39 H39B 0.9800 .
C39 H39C 0.9800 .
C40 H40A 0.9800 .
C40 H40B 0.9800 .
C40 H40C 0.9800 .
C41 C43 1.529(3) .
C41 C42 1.530(4) .
C41 C44 1.533(3) .
C42 H42A 0.9800 .
C42 H42B 0.9800 .
C42 H42C 0.9800 .
C43 H43A 0.9800 .
C43 H43B 0.9800 .
C43 H43C 0.9800 .
C44 H44A 0.9800 .
C44 H44B 0.9800 .
C44 H44C 0.9800 .

loop_
_geom_torsion_atom_site_label_1
_geom_torsion_atom_site_label_2
_geom_torsion_atom_site_label_3
_geom_torsion_atom_site_label_4
_geom_torsion
_geom_torsion_site_symmetry_1
Sn1 N1A C1A C2A 77.4(6) 2_766
Sn1 N1A C1A C2A -122.4(4) .
Sn1 N1A C1A C6A -98.0(6) 2_766
Sn1 N1A C1A C6A 62.3(4) .
N1A C1A C2A C3A 178.88(18) .
C6A C1A C2A C3A -5.5(3) .
C1A C2A C3A C4A 0.3(3) .
C2A C3A C4A C5A 3.1(4) .
C2A C3A C4A N2A -176.1(3) .
N2A C4A C5A C6A 178.1(3) .
C3A C4A C5A C6A -1.1(4) .
C4A C5A C6A C1A -4.6(4) .
C2A C1A C6A C5A 7.5(3) .
N1A C1A C6A C5A -176.7(2) .
C5A C4A N2A C8A -3.7(8) .
C3A C4A N2A C8A 175.5(7) .
C5A C4A N2A C7A 145.3(8) .
C3A C4A N2A C7A -35.6(9) .
Sn1 N1B C1B C2B 96.1(15) 2_766
Sn1 N1B C1B C2B -129.2(11) .
Sn1 N1B C1B C6B -84.1(15) 2_766
Sn1 N1B C1B C6B 50.6(11) .
C6B C1B C2B C3B 0.0 .
N1B C1B C2B C3B 179.77(8) .
C1B C2B C3B C4B 0.0 .
C2B C3B C4B C5B 0.0 .
C2B C3B C4B N2B -179.8(3) .
C3B C4B C5B C6B 0.0 .
N2B C4B C5B C6B 179.8(3) .
C4B C5B C6B C1B 0.0 .
C2B C1B C6B C5B 0.0 .
N1B C1B C6B C5B -179.75(9) .
C3B C4B N2B C8B 128(2) .
C5B C4B N2B C8B -52(2) .
C3B C4B N2B C7B -4(2) .
C5B C4B N2B C7B 176(2) .
C14 C9 C10 C11 16.3(3) .
Sn1 C9 C10 C11 -140.25(17) .
C14 C9 C10 C15 -150.39(19) .
Sn1 C9 C10 C15 53.1(2) .
C9 C10 C11 C12 -4.2(3) .
C15 C10 C11 C12 163.4(2) .
C10 C11 C12 C13 -8.6(3) .
C10 C11 C12 C19A 171.7(3) .
C10 C11 C12 C19B 177.0(10) .
C11 C12 C13 C14 9.4(3) .
C19A C12 C13 C14 -171.0(3) .
C19B C12 C13 C14 -175.4(8) .
C12 C13 C14 C9 2.8(3) .
C12 C13 C14 C23 -169.74(19) .
C10 C9 C14 C13 -15.6(3) .
Sn1 C9 C14 C13 140.59(16) .
C10 C9 C14 C23 156.20(19) .
Sn1 C9 C14 C23 -47.6(3) .
C11 C10 C15 C16 169.98(19) .
C9 C10 C15 C16 -23.1(3) .
C11 C10 C15 C17 44.7(3) .
C9 C10 C15 C17 -148.3(2) .
C11 C10 C15 C18 -73.8(2) .
C9 C10 C15 C18 93.2(2) .
C13 C12 C19A C21A 106.0(4) .
C11 C12 C19A C21A -74.4(5) .
C13 C12 C19A C22A -13.9(6) .
C11 C12 C19A C22A 165.7(4) .
C13 C12 C19A C20A -133.1(4) .
C11 C12 C19A C20A 46.5(5) .
C13 C12 C19B C21B 96.4(12) .
C11 C12 C19B C21B -89.2(14) .
C13 C12 C19B C22B -25.9(16) .
C11 C12 C19B C22B 148.6(13) .
C13 C12 C19B C20B -147.8(12) .
C11 C12 C19B C20B 26.7(16) .
C13 C14 C23 C24 175.62(18) .
C9 C14 C23 C24 3.5(3) .
C13 C14 C23 C25 -60.2(2) .
C9 C14 C23 C25 127.8(2) .
C13 C14 C23 C26 58.7(2) .
C9 C14 C23 C26 -113.4(2) .
Sn1 C27 C28 C29 36.4(2) .
Sn1 C27 C28 C31 -88.76(18) .
Sn1 C27 C28 C30 153.77(14) .
C29 C28 C31 C36 179.35(17) .
C30 C28 C31 C36 60.9(2) .
C27 C28 C31 C36 -56.3(2) .
C29 C28 C31 C32 0.2(3) .
C30 C28 C31 C32 -118.3(2) .
C27 C28 C31 C32 124.60(19) .
C36 C31 C32 C33 0.7(3) .
C28 C31 C32 C33 179.80(17) .
C31 C32 C33 C34 0.2(3) .
C31 C32 C33 C37 177.41(18) .
C32 C33 C34 C35 -0.5(3) .
C37 C33 C34 C35 -177.84(18) .
C33 C34 C35 C36 0.0(3) .
C33 C34 C35 C41 179.00(19) .
C32 C31 C36 C35 -1.2(3) .
C28 C31 C36 C35 179.63(18) .
C34 C35 C36 C31 0.9(3) .
C41 C35 C36 C31 -178.15(18) .
C34 C33 C37 C39 -179.86(19) .
C32 C33 C37 C39 2.9(3) .
C34 C33 C37 C38 60.3(2) .
C32 C33 C37 C38 -116.9(2) .
C34 C33 C37 C40 -59.5(2) .
C32 C33 C37 C40 123.3(2) .
C34 C35 C41 C43 118.5(2) .
C36 C35 C41 C43 -62.5(3) .
C34 C35 C41 C42 -2.1(3) .
C36 C35 C41 C42 176.9(2) .
C34 C35 C41 C44 -121.9(2) .
C36 C35 C41 C44 57.1(3) .
